data_1542551
loop_
_publ_author_name
'Deliomeroglu, Murat K.'
'Lynch, Vincent M.'
'Sessler, Jonathan L.'

_publ_section_title
;
 Non-cyclic formylated dipyrromethanes as phosphate anion receptors
;
_journal_issue 6
_journal_name_full 'Chem. Sci.'
_journal_page_first 3843
_journal_paper_doi 10.1039/C6SC00015K
_journal_volume 7
_journal_year 2016
_chemical_formula_moiety 'C42 H36 N6 O6, 2 C H Cl3'
_chemical_formula_sum 'C44 H38 Cl6 N6 O6'
_chemical_formula_weight 959.50
_chemical_name_systematic
;
 ?
;
_space_group_crystal_system triclinic
_space_group_IT_number 2
_space_group_name_Hall '-P 1'
_space_group_name_H-M_alt 'P -1'
_symmetry_space_group_name_Hall '-P 1'
_symmetry_space_group_name_H-M 'P -1'
_atom_sites_solution_hydrogens geom
_audit_creation_method SHELXL-2013
_audit_update_record
;
2015-12-28 deposited with the CCDC.
2016-02-23 downloaded from the CCDC.
;
_cell_angle_alpha 72.773(4)
_cell_angle_beta 77.793(4)
_cell_angle_gamma 81.490(4)
_cell_formula_units_Z 2
_cell_length_a 10.1932(19)
_cell_length_b 12.318(2)
_cell_length_c 19.654(4)
_cell_measurement_reflns_used 10438
_cell_measurement_temperature 100(2)
_cell_measurement_theta_max 27.5
_cell_measurement_theta_min 3.0
_cell_volume 2294.1(7)
_computing_cell_refinement 'CrystalClear (Rigaku Inc., 2008)'
_computing_data_collection 'CrystalClear (Rigaku Inc., 2008)'
_computing_data_reduction 'CrystalClear (Rigaku Inc., 2008)'
_computing_molecular_graphics 'XP SHELXTL/PC, Siemens Analytical'
_computing_publication_material 'XP SHELXTL/PC, Siemens Analytical'
_computing_structure_refinement 'SHELXL-2013 (Sheldrick, 2013)'
_computing_structure_solution
;

SIR97 - Altomare A., Burla M.C., Camalli M., Cascarano G.L., Giacovazzo C., 
Guagliardi A., Moliterni A.G.G., Polidori G.,Spagna R.
;
_diffrn_ambient_temperature 100(2)
_diffrn_measured_fraction_theta_full 0.998
_diffrn_measured_fraction_theta_max 0.993
_diffrn_measurement_device_type 'Rigaku SCX-Mini with Mercury 2+ CCD'
_diffrn_measurement_method \w-scans
_diffrn_radiation_type MoK\a
_diffrn_radiation_wavelength 0.71073
_diffrn_reflns_av_R_equivalents 0.0717
_diffrn_reflns_av_unetI/netI 0.1014
_diffrn_reflns_Laue_measured_fraction_full 0.998
_diffrn_reflns_Laue_measured_fraction_max 0.993
_diffrn_reflns_limit_h_max 13
_diffrn_reflns_limit_h_min -13
_diffrn_reflns_limit_k_max 15
_diffrn_reflns_limit_k_min -15
_diffrn_reflns_limit_l_max 25
_diffrn_reflns_limit_l_min -25
_diffrn_reflns_number 23595
_diffrn_reflns_point_group_measured_fraction_full 0.998
_diffrn_reflns_point_group_measured_fraction_max 0.993
_diffrn_reflns_theta_full 25.242
_diffrn_reflns_theta_max 27.483
_diffrn_reflns_theta_min 3.059
_diffrn_source 'sealed tube'
_exptl_absorpt_coefficient_mu 0.428
_exptl_absorpt_correction_T_max 1.00
_exptl_absorpt_correction_T_min 0.654
_exptl_absorpt_correction_type multi-scan
_exptl_absorpt_process_details
;
Abscor. T. Higashi (2001). The Rigaku Corporation, Tokyo, Japan.
;
_exptl_crystal_colour yellow
_exptl_crystal_density_diffrn 1.389
_exptl_crystal_description prisms
_exptl_crystal_F_000 988
_exptl_crystal_recrystallization_method 'Re-crystallisation from solvent: N,N-dimethylformamide/Chloroform'
_exptl_crystal_size_max 0.300
_exptl_crystal_size_mid 0.230
_exptl_crystal_size_min 0.150
_refine_diff_density_max 0.945
_refine_diff_density_min -1.034
_refine_diff_density_rms 0.091
_refine_ls_extinction_method none
_refine_ls_goodness_of_fit_ref 1.140
_refine_ls_hydrogen_treatment constr
_refine_ls_matrix_type full
_refine_ls_number_parameters 600
_refine_ls_number_reflns 10438
_refine_ls_number_restraints 81
_refine_ls_restrained_S_all 1.165
_refine_ls_R_factor_all 0.1450
_refine_ls_R_factor_gt 0.0937
_refine_ls_shift/su_max 0.000
_refine_ls_shift/su_mean 0.000
_refine_ls_structure_factor_coef Fsqd
_refine_ls_weighting_details 'w=1/[\s^2^(Fo^2^)+(0.0860P)^2^+3.5129P] where P=(Fo^2^+2Fc^2^)/3'
_refine_ls_weighting_scheme calc
_refine_ls_wR_factor_gt 0.2330
_refine_ls_wR_factor_ref 0.2589
_reflns_Friedel_coverage 0.000
_reflns_number_gt 6357
_reflns_number_total 10438
_reflns_threshold_expression 'I > 2\s(I)'
_cod_data_source_file c6sc00015k2.cif
_cod_data_source_block shelx
_cod_depositor_comments 'Adding full bibliography for 1542550--1542554.cif.'
_cod_database_code 1542551
_shelx_space_group_comment
;
The symmetry employed for this shelxl refinement is uniquely defined
by the following loop, which should always be used as a source of
symmetry information in preference to the above space-group names.
They are only intended as comments.
;
_shelx_estimated_absorpt_t_min 0.882
_shelx_estimated_absorpt_t_max 0.939
_shelxl_version_number 2013-4

loop_
_space_group_symop_operation_xyz
'x, y, z'
'-x, -y, -z'

loop_
_atom_site_label
_atom_site_type_symbol
_atom_site_fract_x
_atom_site_fract_y
_atom_site_fract_z
_atom_site_U_iso_or_equiv
_atom_site_adp_type
_atom_site_occupancy
_atom_site_site_symmetry_order
_atom_site_calc_flag
_atom_site_refinement_flags_posn
_atom_site_refinement_flags_adp
_atom_site_refinement_flags_occupancy
_atom_site_disorder_assembly
_atom_site_disorder_group
C1 C 0.6718(4) 0.9507(3) 0.6047(2) 0.0303(9) Uani 1 1 d . . . . .
C2 C 0.6002(5) 0.8925(4) 0.5771(2) 0.0393(11) Uani 1 1 d . . . . .
H2 H 0.5754 0.9172 0.5306 0.047 Uiso 1 1 calc R U . . .
C3 C 0.5704(5) 0.7905(4) 0.6299(2) 0.0347(10) Uani 1 1 d . . . . .
H3 H 0.5216 0.7334 0.6259 0.042 Uiso 1 1 calc R U . . .
C4 C 0.6251(4) 0.7881(3) 0.6891(2) 0.0230(8) Uani 1 1 d . . . . .
C5 C 0.6318(4) 0.6971(3) 0.76044(19) 0.0211(8) Uani 1 1 d . . . . .
C6 C 0.5722(4) 0.7511(3) 0.82149(19) 0.0219(8) Uani 1 1 d . . . . .
C7 C 0.4891(4) 0.8507(3) 0.8210(2) 0.0255(8) Uani 1 1 d . . . . .
H7 H 0.4509 0.8991 0.7812 0.031 Uiso 1 1 calc R U . . .
C8 C 0.4716(4) 0.8670(3) 0.8893(2) 0.0290(9) Uani 1 1 d . . . . .
H8 H 0.4200 0.9291 0.9046 0.035 Uiso 1 1 calc R U . . .
C9 C 0.5429(4) 0.7764(3) 0.9314(2) 0.0270(9) Uani 1 1 d . . . . .
C10 C 0.5547(4) 0.5977(3) 0.76206(19) 0.0207(8) Uani 1 1 d . . . . .
C11 C 0.4173(4) 0.5961(3) 0.78940(19) 0.0201(8) Uani 1 1 d . . . . .
H11 H 0.3708 0.6552 0.8097 0.024 Uiso 1 1 calc R U . . .
C12 C 0.3474(4) 0.5085(3) 0.78725(18) 0.0208(8) Uani 1 1 d . . . . .
C13 C 0.4160(4) 0.4220(3) 0.75817(19) 0.0208(8) Uani 1 1 d . . . . .
H13 H 0.3688 0.3620 0.7568 0.025 Uiso 1 1 calc R U . . .
C14 C 0.5543(4) 0.4224(3) 0.73091(19) 0.0202(8) Uani 1 1 d . . . . .
C15 C 0.6213(4) 0.5104(3) 0.73364(19) 0.0212(8) Uani 1 1 d . . . . .
H15 H 0.7153 0.5108 0.7155 0.025 Uiso 1 1 calc R U . . .
C16 C 0.1377(4) 0.6012(3) 0.9777(2) 0.0288(9) Uani 1 1 d . . . . .
C17 C 0.0436(4) 0.6787(4) 0.9434(2) 0.0330(10) Uani 1 1 d . . . . .
H17 H -0.0143 0.7348 0.9623 0.040 Uiso 1 1 calc R U . . .
C18 C 0.0482(4) 0.6605(4) 0.8767(2) 0.0317(9) Uani 1 1 d . . . . .
H18 H -0.0052 0.7022 0.8416 0.038 Uiso 1 1 calc R U . . .
C19 C 0.1447(4) 0.5704(3) 0.8704(2) 0.0242(8) Uani 1 1 d . . . . .
C20 C 0.1925(4) 0.5172(3) 0.8080(2) 0.0235(8) Uani 1 1 d . . . . .
C21 C 0.1388(4) 0.4016(3) 0.8261(2) 0.0251(8) Uani 1 1 d . . . . .
C22 C 0.0479(4) 0.3684(4) 0.7940(3) 0.0367(10) Uani 1 1 d . . . . .
H22 H 0.0047 0.4152 0.7557 0.044 Uiso 1 1 calc R U . . .
C23 C 0.0318(5) 0.2539(4) 0.8286(3) 0.0417(11) Uani 1 1 d . . . . .
H23 H -0.0244 0.2082 0.8180 0.050 Uiso 1 1 calc R U . . .
C24 C 0.1127(5) 0.2181(4) 0.8814(2) 0.0362(10) Uani 1 1 d . . . . .
C25 C 0.7562(4) 0.0545(3) 0.8209(2) 0.0264(9) Uani 1 1 d . . . . .
C26 C 0.7101(4) 0.1143(3) 0.8726(2) 0.0302(9) Uani 1 1 d . . . . .
H26 H 0.7153 0.0869 0.9225 0.036 Uiso 1 1 calc R U . . .
C27 C 0.6546(4) 0.2220(3) 0.8377(2) 0.0289(9) Uani 1 1 d . . . . .
H27 H 0.6156 0.2813 0.8595 0.035 Uiso 1 1 calc R U . . .
C28 C 0.6668(4) 0.2267(3) 0.7651(2) 0.0239(8) Uani 1 1 d . . . . .
C29 C 0.6297(4) 0.3233(3) 0.70190(19) 0.0224(8) Uani 1 1 d . . . . .
C30 C 0.5396(4) 0.2838(3) 0.66341(19) 0.0231(8) Uani 1 1 d . . . . .
C31 C 0.4718(4) 0.1863(4) 0.6844(2) 0.0323(10) Uani 1 1 d . . . . .
H31 H 0.4744 0.1261 0.7276 0.039 Uiso 1 1 calc R U . . .
C32 C 0.3993(5) 0.1930(4) 0.6306(2) 0.0359(10) Uani 1 1 d . . . . .
H32 H 0.3439 0.1376 0.6302 0.043 Uiso 1 1 calc R U . . .
C33 C 0.4224(4) 0.2953(3) 0.5775(2) 0.0310(9) Uani 1 1 d . . . . .
C34 C 0.7267(5) 1.0592(4) 0.5744(2) 0.0365(10) Uani 1 1 d . . . . .
H34 H 0.7141 1.1002 0.5267 0.044 Uiso 1 1 calc R U . . .
C35 C 0.5655(4) 0.7591(4) 1.0029(2) 0.0310(9) Uani 1 1 d . . . . .
H35 H 0.5249 0.8156 1.0268 0.037 Uiso 1 1 calc R U . . .
C36 C 0.7820(4) 0.6570(3) 0.7636(2) 0.0237(8) Uani 1 1 d . . . . .
H36A H 0.8260 0.7179 0.7700 0.035 Uiso 1 1 calc R U . . .
H36B H 0.8262 0.6388 0.7185 0.035 Uiso 1 1 calc R U . . .
H36C H 0.7889 0.5889 0.8044 0.035 Uiso 1 1 calc R U . . .
C37 C 0.1766(5) 0.5880(4) 1.0454(2) 0.0339(10) Uani 1 1 d . . . . .
H37 H 0.1301 0.6380 1.0731 0.041 Uiso 1 1 calc R U . . .
C38 C 0.1316(6) 0.1085(4) 0.9316(3) 0.0484(13) Uani 1 1 d . . . . .
H38 H 0.0836 0.0493 0.9296 0.058 Uiso 1 1 calc R U . . .
C39 C 0.1405(4) 0.5965(4) 0.7407(2) 0.0294(9) Uani 1 1 d . . . . .
H39A H 0.1717 0.5634 0.6998 0.044 Uiso 1 1 calc R U . . .
H39B H 0.1749 0.6713 0.7287 0.044 Uiso 1 1 calc R U . . .
H39C H 0.0417 0.6054 0.7506 0.044 Uiso 1 1 calc R U . . .
C40 C 0.8180(4) -0.0582(3) 0.8275(2) 0.0281(9) Uani 1 1 d . . . . .
H40 H 0.8356 -0.1021 0.8739 0.034 Uiso 1 1 calc R U . . .
C41 C 0.7626(4) 0.3576(3) 0.6488(2) 0.0255(8) Uani 1 1 d . . . . .
H41A H 0.8256 0.3743 0.6750 0.038 Uiso 1 1 calc R U . . .
H41B H 0.7430 0.4255 0.6099 0.038 Uiso 1 1 calc R U . . .
H41C H 0.8030 0.2946 0.6280 0.038 Uiso 1 1 calc R U . . .
C42 C 0.3729(5) 0.3398(4) 0.5115(2) 0.0387(11) Uani 1 1 d . . . . .
H42 H 0.3122 0.2965 0.5022 0.046 Uiso 1 1 calc R U . . .
N1 N 0.6872(3) 0.8846(3) 0.67311(17) 0.0249(7) Uani 1 1 d . . . . .
H1 H 0.7308 0.9023 0.7019 0.030 Uiso 1 1 calc R U . . .
N2 N 0.6029(3) 0.7059(3) 0.88839(16) 0.0236(7) Uani 1 1 d . . . . .
H2A H 0.6532 0.6416 0.9023 0.028 Uiso 1 1 calc R U . . .
N3 N 0.1981(3) 0.5349(3) 0.93219(16) 0.0249(7) Uani 1 1 d . . . . .
H3A H 0.2614 0.4785 0.9415 0.030 Uiso 1 1 calc R U . . .
N4 N 0.1765(3) 0.3112(3) 0.87813(17) 0.0284(8) Uani 1 1 d . . . . .
H4 H 0.2335 0.3113 0.9061 0.034 Uiso 1 1 calc R U . . .
N5 N 0.7290(3) 0.1256(3) 0.75585(17) 0.0244(7) Uani 1 1 d . . . . .
H5 H 0.7491 0.1080 0.7144 0.029 Uiso 1 1 calc R U . . .
N6 N 0.5081(3) 0.3483(3) 0.59961(17) 0.0261(7) Uani 1 1 d . . . . .
H6 H 0.5383 0.4149 0.5756 0.031 Uiso 1 1 calc R U . . .
O1 O 0.7878(3) 1.1029(3) 0.60445(16) 0.0412(8) Uani 1 1 d . . . . .
O2 O 0.6330(3) 0.6774(2) 1.03665(15) 0.0357(7) Uani 1 1 d . . . . .
O3 O 0.2644(3) 0.5181(2) 1.07152(15) 0.0384(8) Uani 1 1 d . . . . .
O4 O 0.2043(5) 0.0852(3) 0.9766(2) 0.0693(13) Uani 1 1 d . . . . .
O5 O 0.8505(3) -0.1030(2) 0.77757(16) 0.0334(7) Uani 1 1 d . . . . .
O6 O 0.4006(4) 0.4285(3) 0.46540(17) 0.0459(9) Uani 1 1 d . . . . .
Cl1 Cl 0.75811(19) 1.34516(15) 0.45276(8) 0.0812(6) Uani 1 1 d D . . . .
Cl2 Cl 0.99111(19) 1.19751(16) 0.41490(9) 0.0809(5) Uani 1 1 d D . . . .
Cl3 Cl 1.0229(3) 1.4006(2) 0.44586(15) 0.1369(11) Uani 1 1 d D . . . .
C43 C 0.9199(6) 1.2904(5) 0.4661(3) 0.0631(16) Uani 1 1 d D . . . .
H43 H 0.9159 1.2479 0.5184 0.076 Uiso 1 1 calc R U . . .
Cl4 Cl 0.1411(3) 1.0667(3) 0.56836(16) 0.0763(9) Uani 0.53 1 d D U P A 1
Cl5 Cl 0.0717(4) 1.1255(4) 0.6985(3) 0.1251(19) Uani 0.53 1 d D U P A 1
Cl6 Cl 0.2217(6) 0.9139(3) 0.6951(3) 0.139(3) Uani 0.53 1 d D U P A 1
C1B C 0.0936(9) 1.0150(7) 0.6597(4) 0.058(3) Uani 0.53 1 d D U P A 1
H1B H 0.0075 0.9783 0.6706 0.070 Uiso 0.53 1 calc R U P A 1
Cl7 Cl 0.1498(4) 1.0011(4) 0.7710(3) 0.1069(15) Uani 0.47 1 d D U P B 2
Cl8 Cl 0.2764(5) 0.9073(4) 0.6553(3) 0.115(2) Uani 0.47 1 d D U P B 2
Cl9 Cl 0.0653(6) 1.0796(8) 0.6360(3) 0.189(4) Uani 0.47 1 d D U P B 2
C1C C 0.1252(12) 0.9574(10) 0.6987(5) 0.114(7) Uani 0.47 1 d D U P B 2
H1C H 0.0594 0.8981 0.7152 0.136 Uiso 0.47 1 calc R U P B 2

loop_
_atom_site_aniso_label
_atom_site_aniso_U_11
_atom_site_aniso_U_22
_atom_site_aniso_U_33
_atom_site_aniso_U_23
_atom_site_aniso_U_13
_atom_site_aniso_U_12
C1 0.038(2) 0.024(2) 0.025(2) -0.0037(16) -0.0053(17) 0.0015(18)
C2 0.052(3) 0.033(2) 0.034(2) -0.0011(19) -0.021(2) -0.004(2)
C3 0.044(3) 0.030(2) 0.033(2) -0.0023(18) -0.020(2) -0.008(2)
C4 0.0217(19) 0.0201(19) 0.028(2) -0.0077(15) -0.0051(15) 0.0005(15)
C5 0.0218(19) 0.0203(18) 0.0223(18) -0.0063(14) -0.0061(15) -0.0011(15)
C6 0.0223(19) 0.0213(19) 0.0228(19) -0.0065(15) -0.0053(15) -0.0016(15)
C7 0.023(2) 0.026(2) 0.027(2) -0.0077(16) -0.0068(16) 0.0017(16)
C8 0.029(2) 0.026(2) 0.033(2) -0.0124(17) -0.0051(17) 0.0059(17)
C9 0.029(2) 0.027(2) 0.026(2) -0.0107(16) -0.0052(16) 0.0013(17)
C10 0.026(2) 0.0172(18) 0.0190(17) -0.0029(14) -0.0072(15) -0.0008(15)
C11 0.0196(18) 0.0184(18) 0.0215(18) -0.0058(14) -0.0050(14) 0.0037(14)
C12 0.0194(18) 0.025(2) 0.0157(17) -0.0027(14) -0.0050(14) 0.0012(15)
C13 0.0236(19) 0.0184(18) 0.0201(18) -0.0022(14) -0.0068(15) -0.0034(15)
C14 0.0225(19) 0.0171(18) 0.0194(18) -0.0034(14) -0.0055(14) 0.0024(15)
C15 0.0175(18) 0.0231(19) 0.0210(18) -0.0045(14) -0.0035(14) 0.0009(15)
C16 0.034(2) 0.026(2) 0.025(2) -0.0094(16) -0.0011(17) 0.0002(17)
C17 0.034(2) 0.031(2) 0.031(2) -0.0109(18) -0.0041(18) 0.0091(18)
C18 0.028(2) 0.034(2) 0.032(2) -0.0102(18) -0.0058(17) 0.0047(18)
C19 0.0205(19) 0.026(2) 0.0256(19) -0.0065(16) -0.0024(15) -0.0030(16)
C20 0.0202(19) 0.028(2) 0.0240(19) -0.0071(16) -0.0084(15) -0.0010(16)
C21 0.0205(19) 0.030(2) 0.0244(19) -0.0112(16) 0.0004(15) -0.0012(16)
C22 0.028(2) 0.043(3) 0.045(3) -0.020(2) -0.0103(19) -0.0016(19)
C23 0.033(2) 0.045(3) 0.054(3) -0.025(2) -0.002(2) -0.012(2)
C24 0.041(3) 0.031(2) 0.038(2) -0.0166(19) 0.005(2) -0.010(2)
C25 0.028(2) 0.024(2) 0.027(2) -0.0040(16) -0.0064(16) -0.0044(16)
C26 0.032(2) 0.033(2) 0.022(2) -0.0050(17) -0.0039(17) 0.0001(18)
C27 0.032(2) 0.024(2) 0.028(2) -0.0071(16) -0.0028(17) 0.0024(17)
C28 0.0211(19) 0.0230(19) 0.027(2) -0.0068(15) -0.0047(15) 0.0001(15)
C29 0.026(2) 0.0180(18) 0.0217(18) -0.0054(14) -0.0019(15) -0.0014(15)
C30 0.025(2) 0.0207(19) 0.0217(19) -0.0072(15) 0.0005(15) -0.0009(15)
C31 0.039(2) 0.029(2) 0.031(2) -0.0049(17) -0.0092(18) -0.0127(19)
C32 0.042(3) 0.031(2) 0.037(2) -0.0056(18) -0.010(2) -0.015(2)
C33 0.038(2) 0.027(2) 0.031(2) -0.0091(17) -0.0088(18) -0.0063(18)
C34 0.046(3) 0.030(2) 0.030(2) -0.0080(18) 0.000(2) -0.002(2)
C35 0.038(2) 0.029(2) 0.027(2) -0.0109(17) -0.0065(18) 0.0000(19)
C36 0.0215(19) 0.0227(19) 0.028(2) -0.0074(15) -0.0067(15) -0.0013(15)
C37 0.045(3) 0.027(2) 0.030(2) -0.0121(17) -0.0033(19) 0.003(2)
C38 0.074(4) 0.034(3) 0.038(3) -0.009(2) -0.002(3) -0.018(3)
C39 0.023(2) 0.038(2) 0.028(2) -0.0089(17) -0.0083(16) 0.0023(17)
C40 0.031(2) 0.024(2) 0.031(2) -0.0046(17) -0.0096(17) -0.0064(17)
C41 0.026(2) 0.0219(19) 0.027(2) -0.0063(15) -0.0012(16) -0.0033(16)
C42 0.054(3) 0.036(3) 0.033(2) -0.011(2) -0.013(2) -0.015(2)
N1 0.0276(18) 0.0230(17) 0.0243(16) -0.0071(13) -0.0039(13) -0.0028(14)
N2 0.0248(17) 0.0201(16) 0.0264(17) -0.0063(13) -0.0081(13) 0.0009(13)
N3 0.0273(18) 0.0222(17) 0.0233(16) -0.0054(13) -0.0046(13) 0.0016(14)
N4 0.0326(19) 0.0304(18) 0.0249(17) -0.0117(14) -0.0016(14) -0.0078(15)
N5 0.0261(17) 0.0221(17) 0.0243(16) -0.0067(13) -0.0050(13) 0.0012(14)
N6 0.0353(19) 0.0212(16) 0.0239(16) -0.0075(13) -0.0048(14) -0.0069(14)
O1 0.057(2) 0.0325(17) 0.0328(17) -0.0098(13) 0.0030(15) -0.0148(15)
O2 0.052(2) 0.0316(16) 0.0266(15) -0.0119(12) -0.0165(14) 0.0072(14)
O3 0.055(2) 0.0285(16) 0.0311(16) -0.0097(13) -0.0156(14) 0.0116(15)
O4 0.123(4) 0.038(2) 0.049(2) 0.0008(17) -0.030(2) -0.020(2)
O5 0.0379(17) 0.0226(15) 0.0434(18) -0.0119(13) -0.0144(14) 0.0021(13)
O6 0.071(2) 0.0332(17) 0.0384(18) -0.0018(14) -0.0242(17) -0.0172(17)
Cl1 0.0872(12) 0.0807(11) 0.0474(8) -0.0040(7) 0.0131(8) 0.0159(9)
Cl2 0.0817(12) 0.0807(12) 0.0681(10) -0.0247(9) 0.0047(9) 0.0141(9)
Cl3 0.183(3) 0.1104(18) 0.131(2) -0.0194(15) -0.0247(18) -0.0897(19)
C43 0.079(4) 0.058(4) 0.045(3) -0.009(3) 0.007(3) -0.019(3)
Cl4 0.076(2) 0.094(2) 0.0629(18) -0.0128(16) -0.0157(16) -0.0315(18)
Cl5 0.061(2) 0.172(4) 0.178(5) -0.125(4) 0.032(3) -0.039(3)
Cl6 0.167(5) 0.080(3) 0.167(5) 0.063(3) -0.127(4) -0.063(3)
C1B 0.042(6) 0.077(7) 0.063(6) -0.030(6) 0.008(5) -0.033(5)
Cl7 0.068(3) 0.137(4) 0.136(4) -0.078(3) 0.005(2) -0.024(3)
Cl8 0.124(4) 0.086(3) 0.137(4) -0.079(3) 0.080(3) -0.065(3)
Cl9 0.054(3) 0.325(11) 0.140(6) 0.006(6) -0.039(3) 0.016(5)
C1C 0.113(11) 0.112(11) 0.111(10) -0.031(8) -0.015(8) -0.001(8)

loop_
_atom_type_symbol
_atom_type_description
_atom_type_scat_dispersion_real
_atom_type_scat_dispersion_imag
_atom_type_scat_source
C C 0.0033 0.0016 'International Tables Vol C Tables 4.2.6.8 and 6.1.1.4'
H H 0.0000 0.0000 'International Tables Vol C Tables 4.2.6.8 and 6.1.1.4'
N N 0.0061 0.0033 'International Tables Vol C Tables 4.2.6.8 and 6.1.1.4'
O O 0.0106 0.0060 'International Tables Vol C Tables 4.2.6.8 and 6.1.1.4'
Cl Cl 0.1484 0.1585 'International Tables Vol C Tables 4.2.6.8 and 6.1.1.4'

loop_
_geom_angle_atom_site_label_1
_geom_angle_atom_site_label_2
_geom_angle_atom_site_label_3
_geom_angle
C2 C1 N1 107.4(3)
C2 C1 C34 131.4(4)
N1 C1 C34 121.2(4)
C1 C2 C3 107.7(4)
C1 C2 H2 126.2
C3 C2 H2 126.2
C4 C3 C2 107.4(4)
C4 C3 H3 126.3
C2 C3 H3 126.3
N1 C4 C3 108.0(3)
N1 C4 C5 120.4(3)
C3 C4 C5 131.4(3)
C6 C5 C4 108.1(3)
C6 C5 C10 112.7(3)
C4 C5 C10 108.2(3)
C6 C5 C36 109.2(3)
C4 C5 C36 107.7(3)
C10 C5 C36 110.8(3)
N2 C6 C7 108.5(3)
N2 C6 C5 121.4(3)
C7 C6 C5 130.0(3)
C6 C7 C8 107.4(3)
C6 C7 H7 126.3
C8 C7 H7 126.3
C7 C8 C9 107.9(4)
C7 C8 H8 126.1
C9 C8 H8 126.1
N2 C9 C8 107.1(3)
N2 C9 C35 123.4(4)
C8 C9 C35 129.2(4)
C15 C10 C11 119.1(3)
C15 C10 C5 119.8(3)
C11 C10 C5 121.0(3)
C10 C11 C12 120.4(3)
C10 C11 H11 119.8
C12 C11 H11 119.8
C13 C12 C11 119.5(3)
C13 C12 C20 120.6(3)
C11 C12 C20 119.4(3)
C12 C13 C14 120.5(3)
C12 C13 H13 119.7
C14 C13 H13 119.7
C15 C14 C13 118.9(3)
C15 C14 C29 121.3(3)
C13 C14 C29 119.8(3)
C10 C15 C14 121.6(3)
C10 C15 H15 119.2
C14 C15 H15 119.2
N3 C16 C17 107.2(3)
N3 C16 C37 122.6(4)
C17 C16 C37 130.2(4)
C16 C17 C18 108.1(4)
C16 C17 H17 125.9
C18 C17 H17 125.9
C17 C18 C19 107.7(4)
C17 C18 H18 126.2
C19 C18 H18 126.2
N3 C19 C18 107.6(3)
N3 C19 C20 122.6(3)
C18 C19 C20 129.7(3)
C19 C20 C21 110.5(3)
C19 C20 C39 108.7(3)
C21 C20 C39 109.2(3)
C19 C20 C12 111.2(3)
C21 C20 C12 111.5(3)
C39 C20 C12 105.6(3)
N4 C21 C22 108.2(4)
N4 C21 C20 123.1(3)
C22 C21 C20 128.7(4)
C23 C22 C21 107.3(4)
C23 C22 H22 126.4
C21 C22 H22 126.4
C22 C23 C24 107.8(4)
C22 C23 H23 126.1
C24 C23 H23 126.1
N4 C24 C23 106.8(4)
N4 C24 C38 123.4(4)
C23 C24 C38 129.8(4)
N5 C25 C26 107.0(3)
N5 C25 C40 122.2(4)
C26 C25 C40 130.8(4)
C25 C26 C27 107.6(3)
C25 C26 H26 126.2
C27 C26 H26 126.2
C28 C27 C26 107.5(4)
C28 C27 H27 126.3
C26 C27 H27 126.3
N5 C28 C27 107.8(3)
N5 C28 C29 121.6(3)
C27 C28 C29 130.5(4)
C28 C29 C30 110.0(3)
C28 C29 C14 108.6(3)
C30 C29 C14 109.4(3)
C28 C29 C41 107.5(3)
C30 C29 C41 109.2(3)
C14 C29 C41 112.1(3)
N6 C30 C31 108.0(3)
N6 C30 C29 121.7(3)
C31 C30 C29 130.3(3)
C30 C31 C32 107.3(4)
C30 C31 H31 126.3
C32 C31 H31 126.3
C31 C32 C33 107.7(4)
C31 C32 H32 126.1
C33 C32 H32 126.1
N6 C33 C32 106.7(4)
N6 C33 C42 124.2(4)
C32 C33 C42 129.1(4)
O1 C34 C1 125.6(4)
O1 C34 H34 117.2
C1 C34 H34 117.2
O2 C35 C9 125.8(4)
O2 C35 H35 117.1
C9 C35 H35 117.1
C5 C36 H36A 109.5
C5 C36 H36B 109.5
H36A C36 H36B 109.5
C5 C36 H36C 109.5
H36A C36 H36C 109.5
H36B C36 H36C 109.5
O3 C37 C16 126.3(4)
O3 C37 H37 116.9
C16 C37 H37 116.9
O4 C38 C24 125.2(5)
O4 C38 H38 117.4
C24 C38 H38 117.4
C20 C39 H39A 109.5
C20 C39 H39B 109.5
H39A C39 H39B 109.5
C20 C39 H39C 109.5
H39A C39 H39C 109.5
H39B C39 H39C 109.5
O5 C40 C25 124.5(4)
O5 C40 H40 117.7
C25 C40 H40 117.7
C29 C41 H41A 109.5
C29 C41 H41B 109.5
H41A C41 H41B 109.5
C29 C41 H41C 109.5
H41A C41 H41C 109.5
H41B C41 H41C 109.5
O6 C42 C33 126.3(4)
O6 C42 H42 116.9
C33 C42 H42 116.9
C4 N1 C1 109.5(3)
C4 N1 H1 125.3
C1 N1 H1 125.3
C6 N2 C9 109.1(3)
C6 N2 H2A 125.4
C9 N2 H2A 125.4
C19 N3 C16 109.3(3)
C19 N3 H3A 125.3
C16 N3 H3A 125.3
C21 N4 C24 109.9(4)
C21 N4 H4 125.0
C24 N4 H4 125.0
C28 N5 C25 110.0(3)
C28 N5 H5 125.0
C25 N5 H5 125.0
C30 N6 C33 110.2(3)
C30 N6 H6 124.9
C33 N6 H6 124.9
Cl2 C43 Cl1 112.7(3)
Cl2 C43 Cl3 109.0(3)
Cl1 C43 Cl3 110.2(3)
Cl2 C43 H43 108.3
Cl1 C43 H43 108.3
Cl3 C43 H43 108.3
Cl4 C1B Cl5 109.0(5)
Cl4 C1B Cl6 109.5(5)
Cl5 C1B Cl6 108.7(5)
Cl4 C1B H1B 109.9
Cl5 C1B H1B 109.9
Cl6 C1B H1B 109.9
Cl8 C1C Cl7 110.3(7)
Cl8 C1C Cl9 106.6(6)
Cl7 C1C Cl9 107.1(6)
Cl8 C1C H1C 110.9
Cl7 C1C H1C 110.9
Cl9 C1C H1C 110.9

loop_
_geom_bond_atom_site_label_1
_geom_bond_atom_site_label_2
_geom_bond_distance
C1 C2 1.377(6)
C1 N1 1.377(5)
C1 C34 1.436(6)
C2 C3 1.397(6)
C2 H2 0.9500
C3 C4 1.384(5)
C3 H3 0.9500
C4 N1 1.352(5)
C4 C5 1.522(5)
C5 C6 1.516(5)
C5 C10 1.539(5)
C5 C36 1.545(5)
C6 N2 1.351(5)
C6 C7 1.383(5)
C7 C8 1.386(6)
C7 H7 0.9500
C8 C9 1.388(6)
C8 H8 0.9500
C9 N2 1.380(5)
C9 C35 1.419(5)
C10 C15 1.381(5)
C10 C11 1.391(5)
C11 C12 1.393(5)
C11 H11 0.9500
C12 C13 1.387(5)
C12 C20 1.540(5)
C13 C14 1.398(5)
C13 H13 0.9500
C14 C15 1.382(5)
C14 C29 1.535(5)
C15 H15 0.9500
C16 N3 1.377(5)
C16 C17 1.381(6)
C16 C37 1.425(6)
C17 C18 1.385(6)
C17 H17 0.9500
C18 C19 1.386(6)
C18 H18 0.9500
C19 N3 1.364(5)
C19 C20 1.517(5)
C20 C21 1.517(5)
C20 C39 1.537(5)
C21 N4 1.341(5)
C21 C22 1.391(6)
C22 C23 1.389(7)
C22 H22 0.9500
C23 C24 1.390(7)
C23 H23 0.9500
C24 N4 1.380(5)
C24 C38 1.431(7)
C25 N5 1.376(5)
C25 C26 1.391(6)
C25 C40 1.417(6)
C26 C27 1.398(6)
C26 H26 0.9500
C27 C28 1.390(5)
C27 H27 0.9500
C28 N5 1.355(5)
C28 C29 1.513(5)
C29 C30 1.515(5)
C29 C41 1.553(5)
C30 N6 1.346(5)
C30 C31 1.386(5)
C31 C32 1.391(6)
C31 H31 0.9500
C32 C33 1.392(6)
C32 H32 0.9500
C33 N6 1.370(5)
C33 C42 1.419(6)
C34 O1 1.212(5)
C34 H34 0.9500
C35 O2 1.233(5)
C35 H35 0.9500
C36 H36A 0.9800
C36 H36B 0.9800
C36 H36C 0.9800
C37 O3 1.229(5)
C37 H37 0.9500
C38 O4 1.215(6)
C38 H38 0.9500
C39 H39A 0.9800
C39 H39B 0.9800
C39 H39C 0.9800
C40 O5 1.228(5)
C40 H40 0.9500
C41 H41A 0.9800
C41 H41B 0.9800
C41 H41C 0.9800
C42 O6 1.221(5)
C42 H42 0.9500
N1 H1 0.8800
N2 H2A 0.8800
N3 H3A 0.8800
N4 H4 0.8800
N5 H5 0.8800
N6 H6 0.8800
Cl1 C43 1.730(6)
Cl2 C43 1.725(6)
Cl3 C43 1.740(6)
C43 H43 1.0000
Cl4 C1B 1.705(8)
Cl5 C1B 1.713(8)
Cl6 C1B 1.769(9)
C1B H1B 1.0000
Cl7 C1C 1.736(10)
Cl8 C1C 1.720(10)
Cl9 C1C 1.763(10)
C1C H1C 1.0000

loop_
_geom_hbond_atom_site_label_D
_geom_hbond_atom_site_label_H
_geom_hbond_atom_site_label_A
_geom_hbond_distance_DH
_geom_hbond_distance_HA
_geom_hbond_distance_DA
_geom_hbond_angle_DHA
_geom_hbond_site_symmetry_A
N1 H1 O5 0.88 2.09 2.952(4) 164.4 1_565
N2 H2A O3 0.88 1.98 2.849(4) 167.6 2_667
N3 H3A O2 0.88 2.03 2.888(4) 164.3 2_667
N4 H4 O2 0.88 1.98 2.861(5) 175.5 2_667
N5 H5 O1 0.88 2.13 2.997(4) 167.9 1_545
N6 H6 O6 0.88 2.00 2.870(4) 171.7 2_666
C43 H43 O1 1.00 2.39 3.192(6) 136.4 .
C1B H1B O5 1.00 2.41 3.204(9) 136.3 1_465
C1C H1C O5 1.00 2.22 2.982(13) 131.8 1_465

loop_
_geom_torsion_atom_site_label_1
_geom_torsion_atom_site_label_2
_geom_torsion_atom_site_label_3
_geom_torsion_atom_site_label_4
_geom_torsion
N1 C1 C2 C3 0.8(5)
C34 C1 C2 C3 -179.5(5)
C1 C2 C3 C4 -0.2(5)
C2 C3 C4 N1 -0.5(5)
C2 C3 C4 C5 -176.3(4)
N1 C4 C5 C6 58.8(4)
C3 C4 C5 C6 -125.8(5)
N1 C4 C5 C10 -178.9(3)
C3 C4 C5 C10 -3.5(6)
N1 C4 C5 C36 -59.0(4)
C3 C4 C5 C36 116.3(5)
C4 C5 C6 N2 -157.8(3)
C10 C5 C6 N2 82.7(4)
C36 C5 C6 N2 -40.8(4)
C4 C5 C6 C7 18.5(5)
C10 C5 C6 C7 -101.0(4)
C36 C5 C6 C7 135.4(4)
N2 C6 C7 C8 1.3(4)
C5 C6 C7 C8 -175.4(4)
C6 C7 C8 C9 -0.7(5)
C7 C8 C9 N2 -0.1(5)
C7 C8 C9 C35 174.2(4)
C6 C5 C10 C15 -152.1(3)
C4 C5 C10 C15 88.4(4)
C36 C5 C10 C15 -29.5(4)
C6 C5 C10 C11 30.2(5)
C4 C5 C10 C11 -89.2(4)
C36 C5 C10 C11 152.9(3)
C15 C10 C11 C12 -0.9(5)
C5 C10 C11 C12 176.8(3)
C10 C11 C12 C13 0.6(5)
C10 C11 C12 C20 -171.6(3)
C11 C12 C13 C14 -0.2(5)
C20 C12 C13 C14 171.8(3)
C12 C13 C14 C15 0.2(5)
C12 C13 C14 C29 177.4(3)
C11 C10 C15 C14 0.8(5)
C5 C10 C15 C14 -176.9(3)
C13 C14 C15 C10 -0.5(5)
C29 C14 C15 C10 -177.7(3)
N3 C16 C17 C18 -0.8(5)
C37 C16 C17 C18 176.8(4)
C16 C17 C18 C19 0.7(5)
C17 C18 C19 N3 -0.3(5)
C17 C18 C19 C20 -178.5(4)
N3 C19 C20 C21 75.4(4)
C18 C19 C20 C21 -106.6(5)
N3 C19 C20 C39 -164.8(3)
C18 C19 C20 C39 13.2(5)
N3 C19 C20 C12 -48.9(5)
C18 C19 C20 C12 129.1(4)
C13 C12 C20 C19 150.3(3)
C11 C12 C20 C19 -37.6(4)
C13 C12 C20 C21 26.5(5)
C11 C12 C20 C21 -161.4(3)
C13 C12 C20 C39 -91.9(4)
C11 C12 C20 C39 80.1(4)
C19 C20 C21 N4 -66.7(5)
C39 C20 C21 N4 173.8(3)
C12 C20 C21 N4 57.5(5)
C19 C20 C21 C22 114.3(4)
C39 C20 C21 C22 -5.3(6)
C12 C20 C21 C22 -121.6(4)
N4 C21 C22 C23 -0.1(5)
C20 C21 C22 C23 179.1(4)
C21 C22 C23 C24 0.1(5)
C22 C23 C24 N4 0.0(5)
C22 C23 C24 C38 179.7(5)
N5 C25 C26 C27 0.2(5)
C40 C25 C26 C27 -178.7(4)
C25 C26 C27 C28 0.3(5)
C26 C27 C28 N5 -0.6(5)
C26 C27 C28 C29 -177.1(4)
N5 C28 C29 C30 57.2(5)
C27 C28 C29 C30 -126.8(4)
N5 C28 C29 C14 176.9(3)
C27 C28 C29 C14 -7.1(6)
N5 C28 C29 C41 -61.6(4)
C27 C28 C29 C41 114.4(4)
C15 C14 C29 C28 93.9(4)
C13 C14 C29 C28 -83.3(4)
C15 C14 C29 C30 -146.0(3)
C13 C14 C29 C30 36.8(4)
C15 C14 C29 C41 -24.7(5)
C13 C14 C29 C41 158.1(3)
C28 C29 C30 N6 -170.5(3)
C14 C29 C30 N6 70.3(4)
C41 C29 C30 N6 -52.7(5)
C28 C29 C30 C31 12.8(6)
C14 C29 C30 C31 -106.5(5)
C41 C29 C30 C31 130.5(4)
N6 C30 C31 C32 0.8(5)
C29 C30 C31 C32 177.9(4)
C30 C31 C32 C33 -0.6(5)
C31 C32 C33 N6 0.2(5)
C31 C32 C33 C42 178.9(5)
C2 C1 C34 O1 179.3(5)
N1 C1 C34 O1 -1.1(7)
N2 C9 C35 O2 -4.7(7)
C8 C9 C35 O2 -178.1(4)
N3 C16 C37 O3 -0.7(7)
C17 C16 C37 O3 -178.0(5)
N4 C24 C38 O4 0.3(8)
C23 C24 C38 O4 -179.4(5)
N5 C25 C40 O5 -1.3(6)
C26 C25 C40 O5 177.4(4)
N6 C33 C42 O6 1.4(8)
C32 C33 C42 O6 -177.0(5)
C3 C4 N1 C1 1.0(5)
C5 C4 N1 C1 177.3(3)
C2 C1 N1 C4 -1.1(5)
C34 C1 N1 C4 179.2(4)
C7 C6 N2 C9 -1.3(4)
C5 C6 N2 C9 175.7(3)
C8 C9 N2 C6 0.9(4)
C35 C9 N2 C6 -173.8(4)
C18 C19 N3 C16 -0.2(4)
C20 C19 N3 C16 178.1(3)
C17 C16 N3 C19 0.7(4)
C37 C16 N3 C19 -177.2(4)
C22 C21 N4 C24 0.1(5)
C20 C21 N4 C24 -179.1(3)
C23 C24 N4 C21 -0.1(5)
C38 C24 N4 C21 -179.8(4)
C27 C28 N5 C25 0.8(4)
C29 C28 N5 C25 177.6(3)
C26 C25 N5 C28 -0.6(4)
C40 C25 N5 C28 178.4(4)
C31 C30 N6 C33 -0.7(5)
C29 C30 N6 C33 -178.1(3)
C32 C33 N6 C30 0.3(5)
C42 C33 N6 C30 -178.5(4)
